data_7719953
loop_
_publ_author_name
'Juan, Jen-Wen'
'Ciou, Ji-Ming'
'Hsiang, Yi-Rong'
'Lin, Ya-Fan'

_publ_section_title
;
 Solvent-and metal-gated coordination diversity in a dynamic aminal ligand
;
_journal_name_full 'Dalton Transactions'
_journal_paper_doi 10.1039/D5DT02405F
_journal_year 2025
_chemical_formula_moiety 'C22 H24 Co N8 O2, 2(Cl O4), H2 O'
_chemical_formula_sum 'C22 H26 Cl2 Co N8 O11'
_chemical_formula_weight 708.34
_space_group_crystal_system triclinic
_space_group_IT_number 2
_space_group_name_Hall '-P 1'
_space_group_name_H-M_alt 'P -1'
_atom_sites_solution_hydrogens mixed
_audit_block_doi 10.5517/ccdc.csd.cc2ppr49
_audit_creation_method SHELXL-2019/3
_audit_update_record
;
2025-10-06 deposited with the CCDC.	2025-12-02 downloaded from the CCDC.
;
_cell_angle_alpha 111.9120(10)
_cell_angle_beta 106.1490(10)
_cell_angle_gamma 98.1450(10)
_cell_formula_units_Z 1
_cell_length_a 9.0344(3)
_cell_length_b 9.3458(3)
_cell_length_c 9.7176(3)
_cell_measurement_reflns_used 9931
_cell_measurement_temperature 100.0(2)
_cell_measurement_theta_max 68.19
_cell_measurement_theta_min 5.26
_cell_volume 702.90(4)
_computing_cell_refinement 'SAINT V8.40B (Bruker Nano, Inc., 2019)'
_computing_data_collection 'Bruker Instrument Service v8.5.0.27'
_computing_data_reduction 'SAINT V8.40B (Bruker Nano, Inc., 2019)'
_computing_molecular_graphics 'shelXle (C.B. Huebschle, rev 1743)'
_computing_publication_material 'WinGX publication routines (Farrugia, 2023)'
_computing_structure_refinement 'SHELXL-2019/3 (Sheldrick, 2019)'
_computing_structure_solution 'SHELXT 2018/2 (Sheldrick, 2018)'
_diffrn_ambient_temperature 100.0(2)
_diffrn_measured_fraction_theta_full 0.990
_diffrn_measured_fraction_theta_max 0.989
_diffrn_measurement_device_type 'Bruker D8 Venture PhotonIII'
_diffrn_measurement_method '\f and \w scans'
_diffrn_radiation_type CuK\a
_diffrn_radiation_wavelength 1.54178
_diffrn_reflns_av_R_equivalents 0.0915
_diffrn_reflns_av_unetI/netI 0.0560
_diffrn_reflns_Laue_measured_fraction_full 0.990
_diffrn_reflns_Laue_measured_fraction_max 0.989
_diffrn_reflns_limit_h_max 10
_diffrn_reflns_limit_h_min -10
_diffrn_reflns_limit_k_max 11
_diffrn_reflns_limit_k_min -11
_diffrn_reflns_limit_l_max 11
_diffrn_reflns_limit_l_min -11
_diffrn_reflns_number 16860
_diffrn_reflns_point_group_measured_fraction_full 0.990
_diffrn_reflns_point_group_measured_fraction_max 0.989
_diffrn_reflns_theta_full 67.679
_diffrn_reflns_theta_max 68.264
_diffrn_reflns_theta_min 5.260
_exptl_absorpt_coefficient_mu 7.199
_exptl_absorpt_correction_T_max 0.9705
_exptl_absorpt_correction_T_min 0.7531
_exptl_absorpt_correction_type multi-scan
_exptl_absorpt_process_details 'Bruker SADABS, 1996'
_exptl_crystal_colour colourless
_exptl_crystal_density_diffrn 1.673
_exptl_crystal_density_meas ?
_exptl_crystal_density_method 'not measured'
_exptl_crystal_description plate
_exptl_crystal_F_000 363
_exptl_crystal_size_max 0.104
_exptl_crystal_size_mid 0.025
_exptl_crystal_size_min 0.017
_refine_diff_density_max 0.657
_refine_diff_density_min -0.452
_refine_diff_density_rms 0.100
_refine_ls_extinction_method none
_refine_ls_goodness_of_fit_ref 1.095
_refine_ls_hydrogen_treatment mixed
_refine_ls_matrix_type full
_refine_ls_number_parameters 212
_refine_ls_number_reflns 2546
_refine_ls_number_restraints 169
_refine_ls_restrained_S_all 1.059
_refine_ls_R_factor_all 0.0435
_refine_ls_R_factor_gt 0.0423
_refine_ls_shift/su_max 0.000
_refine_ls_shift/su_mean 0.000
_refine_ls_structure_factor_coef Fsqd
_refine_ls_weighting_details 'w=1/[\s^2^(Fo^2^)+(0.0833P)^2^+0.1575P] where P=(Fo^2^+2Fc^2^)/3'
_refine_ls_weighting_scheme calc
_refine_ls_wR_factor_gt 0.1161
_refine_ls_wR_factor_ref 0.1164
_reflns_Friedel_coverage 0.000
_reflns_number_gt 2515
_reflns_number_total 2546
_reflns_threshold_expression 'I > 2\s(I)'
_cod_data_source_file d5dt02405f2.cif
_cod_data_source_block i19703
_cod_depositor_comments
;
The following automatic conversions were performed:

data item '_exptl_crystal_density_meas' value 'none' was changed to
'?' -- the value is perceived as not measured.

Automatic conversion script
Id: cif_fix_values 8170 2020-07-09 18:12:32Z antanas 
;
_cod_original_cell_volume 702.89(4)
_cod_database_code 7719953
_shelx_shelxl_version_number 2019/3
_shelx_space_group_comment
;
The symmetry employed for this shelxl refinement is uniquely defined
by the following loop, which should always be used as a source of
symmetry information in preference to the above space-group names.
They are only intended as comments.
;
_shelx_estimated_absorpt_t_min 0.521
_shelx_estimated_absorpt_t_max 0.887

loop_
_space_group_symop_operation_xyz
'x, y, z'
'-x, -y, -z'

loop_
_atom_site_label
_atom_site_type_symbol
_atom_site_fract_x
_atom_site_fract_y
_atom_site_fract_z
_atom_site_U_iso_or_equiv
_atom_site_adp_type
_atom_site_occupancy
_atom_site_site_symmetry_order
_atom_site_calc_flag
_atom_site_refinement_flags_posn
_atom_site_refinement_flags_adp
_atom_site_refinement_flags_occupancy
_atom_site_disorder_assembly
_atom_site_disorder_group
Co1 Co 0.500000 0.500000 0.000000 0.01173(18) Uani 1 2 d S . P . .
Cl1 Cl 0.79667(7) 0.25157(6) 0.57505(6) 0.02144(19) Uani 1 1 d . . . . .
O1 O 0.68575(19) 0.57141(18) 0.22390(18) 0.0166(3) Uani 1 1 d . . . . .
O2 O 0.6430(2) 0.2840(2) 0.5595(2) 0.0308(4) Uani 1 1 d . . . . .
O3 O 0.8752(3) 0.2675(3) 0.7303(2) 0.0400(5) Uani 1 1 d . . . . .
O4 O 0.7727(3) 0.0913(3) 0.4604(3) 0.0523(6) Uani 1 1 d . . . . .
O5 O 0.8937(2) 0.3617(2) 0.5415(2) 0.0315(4) Uani 1 1 d . . . . .
O6 O 0.9652(5) -0.0013(5) 0.2714(5) 0.0331(9) Uani 0.5 1 d D . P . .
H6A H 0.923(9) 0.020(10) 0.342(7) 0.050 Uiso 0.5 1 d D U P . .
H6B H 1.037(7) -0.049(9) 0.287(10) 0.050 Uiso 0.5 1 d D U P . .
N1 N 0.5914(2) 0.2981(2) -0.0293(2) 0.0146(4) Uani 1 1 d . . . . .
N2 N 0.5485(2) 0.4113(2) 0.3147(2) 0.0168(4) Uani 1 1 d . . . . .
H2 H 0.573782 0.414611 0.410317 0.020 Uiso 1 1 calc R U . . .
N3 N 0.3467(2) 0.4082(2) 0.0994(2) 0.0144(4) Uani 1 1 d . . . . .
N4 N 0.2901(2) 0.3343(2) 0.2952(2) 0.0185(4) Uani 1 1 d . . . . .
C1 C 0.6615(2) 0.2928(3) 0.1097(3) 0.0140(4) Uani 1 1 d . . . . .
C2 C 0.7151(3) 0.1648(3) 0.1193(3) 0.0176(5) Uani 1 1 d . . . . .
H2A H 0.761929 0.164201 0.219505 0.021 Uiso 1 1 calc R U . . .
C3 C 0.6994(3) 0.0370(3) -0.0201(3) 0.0208(5) Uani 1 1 d . . . . .
H3 H 0.735842 -0.052620 -0.016878 0.025 Uiso 1 1 calc R U . . .
C4 C 0.6299(3) 0.0414(3) -0.1642(3) 0.0213(5) Uani 1 1 d . . . . .
H4 H 0.618521 -0.044537 -0.261234 0.026 Uiso 1 1 calc R U . . .
C5 C 0.5774(3) 0.1735(3) -0.1640(3) 0.0185(5) Uani 1 1 d . . . . .
H5 H 0.529569 0.176533 -0.262888 0.022 Uiso 1 1 calc R U . . .
C6 C 0.6772(3) 0.4359(3) 0.2594(3) 0.0163(5) Uani 1 1 d . . . . .
H6 H 0.780354 0.455236 0.344842 0.020 Uiso 1 1 calc R U . . .
C7 C 0.3910(3) 0.3833(2) 0.2318(3) 0.0145(4) Uani 1 1 d . . . . .
C8 C 0.1349(3) 0.3069(3) 0.2191(3) 0.0214(5) Uani 1 1 d . . . . .
H8 H 0.060819 0.272668 0.260869 0.026 Uiso 1 1 calc R U . . .
C9 C 0.0762(3) 0.3262(3) 0.0805(3) 0.0225(5) Uani 1 1 d . . . . .
H9 H -0.035516 0.304264 0.026446 0.027 Uiso 1 1 calc R U . . .
C10 C 0.1870(3) 0.3781(3) 0.0263(3) 0.0180(5) Uani 1 1 d . . . . .
H10 H 0.150308 0.393770 -0.067183 0.022 Uiso 1 1 calc R U . . .
C11 C 0.7396(3) 0.7224(3) 0.3645(3) 0.0238(5) Uani 1 1 d . . . . .
H11A H 0.745732 0.811003 0.333561 0.036 Uiso 1 1 calc R U . . .
H11B H 0.845822 0.732549 0.435135 0.036 Uiso 1 1 calc R U . . .
H11C H 0.663780 0.726103 0.420031 0.036 Uiso 1 1 calc R U . . .

loop_
_atom_site_aniso_label
_atom_site_aniso_U_11
_atom_site_aniso_U_22
_atom_site_aniso_U_33
_atom_site_aniso_U_23
_atom_site_aniso_U_13
_atom_site_aniso_U_12
Co1 0.0125(3) 0.0128(3) 0.0094(3) 0.0063(2) 0.00168(19) 0.00264(18)
Cl1 0.0248(3) 0.0205(3) 0.0180(3) 0.0104(2) 0.0026(2) 0.0079(2)
O1 0.0186(8) 0.0155(7) 0.0128(8) 0.0071(6) 0.0014(6) 0.0020(6)
O2 0.0304(10) 0.0402(10) 0.0327(10) 0.0255(9) 0.0113(8) 0.0149(8)
O3 0.0336(11) 0.0576(13) 0.0274(11) 0.0279(10) -0.0006(9) 0.0052(10)
O4 0.0600(15) 0.0242(10) 0.0595(16) 0.0068(10) 0.0172(12) 0.0139(10)
O5 0.0330(10) 0.0381(10) 0.0341(11) 0.0245(9) 0.0140(8) 0.0120(8)
O6 0.038(2) 0.032(2) 0.036(2) 0.0207(18) 0.0104(18) 0.0164(17)
N1 0.0129(9) 0.0174(9) 0.0139(9) 0.0083(7) 0.0036(7) 0.0033(7)
N2 0.0175(9) 0.0235(9) 0.0103(9) 0.0094(7) 0.0033(7) 0.0061(7)
N3 0.0151(9) 0.0142(8) 0.0118(9) 0.0060(7) 0.0024(7) 0.0023(7)
N4 0.0193(10) 0.0208(10) 0.0164(10) 0.0099(8) 0.0058(8) 0.0038(7)
C1 0.0081(9) 0.0176(10) 0.0142(11) 0.0068(9) 0.0026(8) 0.0010(8)
C2 0.0137(10) 0.0199(11) 0.0206(12) 0.0125(9) 0.0037(9) 0.0036(9)
C3 0.0202(11) 0.0161(11) 0.0270(13) 0.0101(9) 0.0083(10) 0.0059(9)
C4 0.0219(12) 0.0167(11) 0.0203(12) 0.0042(9) 0.0074(10) 0.0023(9)
C5 0.0184(11) 0.0203(11) 0.0149(11) 0.0072(9) 0.0050(9) 0.0034(9)
C6 0.0147(10) 0.0192(11) 0.0134(11) 0.0082(9) 0.0016(8) 0.0040(8)
C7 0.0178(11) 0.0123(9) 0.0097(10) 0.0031(8) 0.0028(8) 0.0026(8)
C8 0.0192(12) 0.0249(12) 0.0210(12) 0.0118(10) 0.0073(9) 0.0031(9)
C9 0.0126(11) 0.0315(13) 0.0212(12) 0.0137(10) 0.0016(9) 0.0026(9)
C10 0.0171(11) 0.0216(11) 0.0159(11) 0.0101(9) 0.0042(9) 0.0053(9)
C11 0.0253(12) 0.0183(11) 0.0187(12) 0.0040(9) 0.0021(10) 0.0020(9)

loop_
_atom_type_symbol
_atom_type_description
_atom_type_scat_dispersion_real
_atom_type_scat_dispersion_imag
_atom_type_scat_source
C C 0.0181 0.0091 'International Tables Vol C Tables 4.2.6.8 and 6.1.1.4'
H H 0.0000 0.0000 'International Tables Vol C Tables 4.2.6.8 and 6.1.1.4'
Cl Cl 0.3639 0.7018 'International Tables Vol C Tables 4.2.6.8 and 6.1.1.4'
Co Co -2.3653 3.6143 'International Tables Vol C Tables 4.2.6.8 and 6.1.1.4'
N N 0.0311 0.0180 'International Tables Vol C Tables 4.2.6.8 and 6.1.1.4'
O O 0.0492 0.0322 'International Tables Vol C Tables 4.2.6.8 and 6.1.1.4'

loop_
_geom_angle_atom_site_label_1
_geom_angle_atom_site_label_2
_geom_angle_atom_site_label_3
_geom_angle
_geom_angle_site_symmetry_1
_geom_angle_site_symmetry_3
_geom_angle_publ_flag
N1 Co1 N1 180.0 . 2_665 ?
N1 Co1 O1 75.76(6) . . ?
N1 Co1 O1 104.24(6) 2_665 . ?
N1 Co1 O1 104.24(6) . 2_665 ?
N1 Co1 O1 75.76(6) 2_665 2_665 ?
O1 Co1 O1 180.0 . 2_665 ?
N1 Co1 N3 92.38(7) . 2_665 ?
N1 Co1 N3 87.62(7) 2_665 2_665 ?
O1 Co1 N3 94.79(6) . 2_665 ?
O1 Co1 N3 85.21(6) 2_665 2_665 ?
N1 Co1 N3 87.62(7) . . ?
N1 Co1 N3 92.38(7) 2_665 . ?
O1 Co1 N3 85.21(6) . . ?
O1 Co1 N3 94.79(6) 2_665 . ?
N3 Co1 N3 180.0 2_665 . ?
O3 Cl1 O4 109.73(15) . . ?
O3 Cl1 O2 110.62(12) . . ?
O4 Cl1 O2 108.84(14) . . ?
O3 Cl1 O5 110.07(12) . . ?
O4 Cl1 O5 108.36(14) . . ?
O2 Cl1 O5 109.18(11) . . ?
C6 O1 C11 112.92(17) . . ?
C6 O1 Co1 107.39(12) . . ?
C11 O1 Co1 128.68(14) . . ?
H6A O6 H6B 113(8) . . ?
C1 N1 C5 117.86(18) . . ?
C1 N1 Co1 112.53(14) . . ?
C5 N1 Co1 129.38(15) . . ?
C7 N2 C6 125.37(18) . . ?
C7 N2 H2 117.3 . . ?
C6 N2 H2 117.3 . . ?
C10 N3 C7 115.53(18) . . ?
C10 N3 Co1 116.80(14) . . ?
C7 N3 Co1 127.59(15) . . ?
C8 N4 C7 116.6(2) . . ?
N1 C1 C2 123.0(2) . . ?
N1 C1 C6 116.55(18) . . ?
C2 C1 C6 120.4(2) . . ?
C1 C2 C3 118.6(2) . . ?
C1 C2 H2A 120.7 . . ?
C3 C2 H2A 120.7 . . ?
C4 C3 C2 119.2(2) . . ?
C4 C3 H3 120.4 . . ?
C2 C3 H3 120.4 . . ?
C5 C4 C3 118.7(2) . . ?
C5 C4 H4 120.6 . . ?
C3 C4 H4 120.6 . . ?
N1 C5 C4 122.6(2) . . ?
N1 C5 H5 118.7 . . ?
C4 C5 H5 118.7 . . ?
O1 C6 N2 111.80(18) . . ?
O1 C6 C1 106.88(17) . . ?
N2 C6 C1 112.68(18) . . ?
O1 C6 H6 108.4 . . ?
N2 C6 H6 108.4 . . ?
C1 C6 H6 108.4 . . ?
N4 C7 N3 125.4(2) . . ?
N4 C7 N2 114.35(19) . . ?
N3 C7 N2 120.19(19) . . ?
N4 C8 C9 122.7(2) . . ?
N4 C8 H8 118.7 . . ?
C9 C8 H8 118.7 . . ?
C10 C9 C8 116.7(2) . . ?
C10 C9 H9 121.7 . . ?
C8 C9 H9 121.7 . . ?
N3 C10 C9 123.1(2) . . ?
N3 C10 H10 118.5 . . ?
C9 C10 H10 118.5 . . ?
O1 C11 H11A 109.5 . . ?
O1 C11 H11B 109.5 . . ?
H11A C11 H11B 109.5 . . ?
O1 C11 H11C 109.5 . . ?
H11A C11 H11C 109.5 . . ?
H11B C11 H11C 109.5 . . ?

loop_
_geom_bond_atom_site_label_1
_geom_bond_atom_site_label_2
_geom_bond_distance
_geom_bond_site_symmetry_2
_geom_bond_publ_flag
Co1 N1 2.1202(18) . ?
Co1 N1 2.1202(18) 2_665 ?
Co1 O1 2.1362(15) . ?
Co1 O1 2.1362(15) 2_665 ?
Co1 N3 2.1482(18) 2_665 ?
Co1 N3 2.1482(18) . ?
Cl1 O3 1.417(2) . ?
Cl1 O4 1.435(2) . ?
Cl1 O2 1.442(2) . ?
Cl1 O5 1.4449(19) . ?
O1 C6 1.429(3) . ?
O1 C11 1.446(3) . ?
O6 H6A 0.849(10) . ?
O6 H6B 0.847(10) . ?
N1 C1 1.345(3) . ?
N1 C5 1.347(3) . ?
N2 C7 1.357(3) . ?
N2 C6 1.435(3) . ?
N2 H2 0.8800 . ?
N3 C10 1.353(3) . ?
N3 C7 1.354(3) . ?
N4 C8 1.326(3) . ?
N4 C7 1.351(3) . ?
C1 C2 1.377(3) . ?
C1 C6 1.518(3) . ?
C2 C3 1.385(3) . ?
C2 H2A 0.9500 . ?
C3 C4 1.385(4) . ?
C3 H3 0.9500 . ?
C4 C5 1.384(3) . ?
C4 H4 0.9500 . ?
C5 H5 0.9500 . ?
C6 H6 1.0000 . ?
C8 C9 1.392(3) . ?
C8 H8 0.9500 . ?
C9 C10 1.365(3) . ?
C9 H9 0.9500 . ?
C10 H10 0.9500 . ?
C11 H11A 0.9800 . ?
C11 H11B 0.9800 . ?
C11 H11C 0.9800 . ?
